data_4348553
loop_
_publ_author_name
'Guo, Furong'
'Chen, Cheng'
'Wang, Kangcai'
'Zhang, Qinghua'
'Lin, Zhien'

_publ_section_title
;
 Supramolecular Templating Approach for the Solvent-Free Synthesis of
 Open-Framework Metal Oxalates.
;
_journal_issue 16
_journal_name_full 'Inorganic chemistry'
_journal_page_first 7817
_journal_page_last 7819
_journal_paper_doi 10.1021/acs.inorgchem.6b01341
_journal_volume 55
_journal_year 2016
_chemical_formula_moiety 'C7 H2 Bi2 O15, C2 H O4, H2 O, C3 H12 N2'
_chemical_formula_sum 'C12 H17 Bi2 N2 O20'
_chemical_formula_weight 927.23
_space_group_crystal_system monoclinic
_space_group_IT_number 14
_space_group_name_Hall '-P 2ybc'
_space_group_name_H-M_alt 'P 1 21/c 1'
_atom_sites_solution_hydrogens mixed
_atom_sites_solution_primary direct
_audit_creation_date 2016-06-23
_audit_creation_method
;
Olex2 1.2
(compiled 2016.02.19 svn.r3266 for OlexSys, GUI svn.r5155)
;
_cell_angle_alpha 90
_cell_angle_beta 114.520(4)
_cell_angle_gamma 90
_cell_formula_units_Z 4
_cell_length_a 15.2321(4)
_cell_length_b 11.4820(2)
_cell_length_c 13.4913(4)
_cell_measurement_reflns_used 4264
_cell_measurement_temperature 293(2)
_cell_measurement_theta_max 28.9030
_cell_measurement_theta_min 3.8340
_cell_volume 2146.77(12)
_computing_cell_refinement
;
CrysAlisPro, Agilent Technologies,
Version 1.171.37.35 (release 13-08-2014 CrysAlis171 .NET)
(compiled Aug 13 2014,18:06:01)
;
_computing_data_collection
;
CrysAlisPro, Agilent Technologies,
Version 1.171.37.35 (release 13-08-2014 CrysAlis171 .NET)
(compiled Aug 13 2014,18:06:01)
;
_computing_data_reduction
;
CrysAlisPro, Agilent Technologies,
Version 1.171.37.35 (release 13-08-2014 CrysAlis171 .NET)
(compiled Aug 13 2014,18:06:01)
;
_computing_molecular_graphics 'Olex2 (Dolomanov et al., 2009)'
_computing_publication_material 'Olex2 (Dolomanov et al., 2009)'
_computing_structure_refinement 'ShelXL (Sheldrick, 2015)'
_computing_structure_solution 'ShelXT (Sheldrick, 2015)'
_diffrn_ambient_environment N~2~
_diffrn_ambient_temperature 293(2)
_diffrn_detector 'CCD plate'
_diffrn_detector_area_resol_mean 15.9595
_diffrn_detector_type EosS2
_diffrn_measured_fraction_theta_full 0.997
_diffrn_measured_fraction_theta_max 0.998
_diffrn_measurement_details
;
#__ type_ start__ end____ width___ exp.time_
  1 omega  -53.00   42.00   1.0000    5.6300
omega____ theta____ kappa____ phi______ frames
    -       15.0575  -77.0000  -30.0000 95

#__ type_ start__ end____ width___ exp.time_
  2 omega  -12.00   83.00   1.0000    5.6300
omega____ theta____ kappa____ phi______ frames
    -       15.0575   77.0000  -90.0000 95

#__ type_ start__ end____ width___ exp.time_
  3 omega   -2.00   79.00   1.0000    5.6300
omega____ theta____ kappa____ phi______ frames
    -       15.0575   57.0000  -90.0000 81

#__ type_ start__ end____ width___ exp.time_
  4 omega    6.00   45.00   1.0000    5.6300
omega____ theta____ kappa____ phi______ frames
    -      -15.9950   38.0000 -150.0000 39
;
_diffrn_measurement_device 'four-circle diffractometer'
_diffrn_measurement_device_type 'New Gemini, Dual, Cu at zero, EosS2'
_diffrn_measurement_method '\w scans'
_diffrn_orient_matrix_UB_11 0.0012046000
_diffrn_orient_matrix_UB_12 -0.0023838000
_diffrn_orient_matrix_UB_13 0.0530853000
_diffrn_orient_matrix_UB_21 -0.0511741000
_diffrn_orient_matrix_UB_22 0.0002698000
_diffrn_orient_matrix_UB_23 -0.0226978000
_diffrn_orient_matrix_UB_31 -0.0002619000
_diffrn_orient_matrix_UB_32 -0.0617193000
_diffrn_orient_matrix_UB_33 -0.0021416000
_diffrn_radiation_monochromator graphite
_diffrn_radiation_probe x-ray
_diffrn_radiation_type MoK\a
_diffrn_radiation_wavelength 0.71073
_diffrn_reflns_av_R_equivalents 0.0411
_diffrn_reflns_av_unetI/netI 0.0453
_diffrn_reflns_Laue_measured_fraction_full 0.997
_diffrn_reflns_Laue_measured_fraction_max 0.998
_diffrn_reflns_limit_h_max 18
_diffrn_reflns_limit_h_min -19
_diffrn_reflns_limit_k_max 14
_diffrn_reflns_limit_k_min -13
_diffrn_reflns_limit_l_max 16
_diffrn_reflns_limit_l_min -16
_diffrn_reflns_number 13357
_diffrn_reflns_point_group_measured_fraction_full 0.997
_diffrn_reflns_point_group_measured_fraction_max 0.998
_diffrn_reflns_theta_full 25.242
_diffrn_reflns_theta_max 26.371
_diffrn_reflns_theta_min 3.434
_diffrn_source 'Enhance (Mo) X-ray Source'
_exptl_absorpt_coefficient_mu 16.478
_exptl_absorpt_correction_T_max 1.00000
_exptl_absorpt_correction_T_min 0.33968
_exptl_absorpt_correction_type multi-scan
_exptl_absorpt_process_details
;
CrysAlisPro, Agilent Technologies,
Version 1.171.37.35 (release 13-08-2014 CrysAlis171 .NET)
(compiled Aug 13 2014,18:06:01)
Empirical absorption correction using spherical harmonics,
 implemented in SCALE3 ABSPACK scaling algorithm.
;
_exptl_crystal_colour 'clear colourless'
_exptl_crystal_colour_lustre clear
_exptl_crystal_colour_primary colourless
_exptl_crystal_density_diffrn 2.869
_exptl_crystal_density_method 'not measured'
_exptl_crystal_description block
_exptl_crystal_F_000 1716
_exptl_crystal_size_max 0.34
_exptl_crystal_size_mid 0.26
_exptl_crystal_size_min 0.22
_refine_diff_density_max 0.999
_refine_diff_density_min -1.897
_refine_diff_density_rms 0.210
_refine_ls_extinction_method none
_refine_ls_goodness_of_fit_ref 1.104
_refine_ls_hydrogen_treatment constr
_refine_ls_matrix_type full
_refine_ls_number_parameters 329
_refine_ls_number_reflns 4384
_refine_ls_number_restraints 0
_refine_ls_restrained_S_all 1.104
_refine_ls_R_factor_all 0.0378
_refine_ls_R_factor_gt 0.0301
_refine_ls_shift/su_max 0.001
_refine_ls_shift/su_mean 0.000
_refine_ls_structure_factor_coef Fsqd
_refine_ls_weighting_details 'w=1/[\s^2^(Fo^2^)+(0.0229P)^2^] where P=(Fo^2^+2Fc^2^)/3'
_refine_ls_weighting_scheme calc
_refine_ls_wR_factor_gt 0.0613
_refine_ls_wR_factor_ref 0.0640
_reflns_Friedel_coverage 0.000
_reflns_number_gt 3866
_reflns_number_total 4384
_reflns_threshold_expression 'I > 2\s(I)'
_cod_data_source_file ic6b01341_si_005.cif
_cod_data_source_block 1
_cod_original_cell_volume 2146.76(11)
_cod_database_code 4348553
_shelx_space_group_comment
;
The symmetry employed for this shelxl refinement is uniquely defined
by the following loop, which should always be used as a source of
symmetry information in preference to the above space-group names.
They are only intended as comments.
;
_reflns_odcompleteness_completeness 99.68
_reflns_odcompleteness_iscentric 1
_reflns_odcompleteness_theta 26.32
_olex2_refinement_description
;
1. Fixed Uiso
 At 1.2 times of:
  All C(H) groups, All C(H,H) groups, All C(H,H,H) groups, All N(H,H,H) groups
 At 1.5 times of:
  All O(H) groups, All O(H,H) groups
2.a Riding coordinates:
 OW2(HW2A,HW2B)
2.b Rotating group:
 OW1(HW1A,HW1B)
2.c Ternary CH refined with riding coordinates:
 C9(H9)
2.d Secondary CH2 refined with riding coordinates:
 C8(H8A,H8B)
2.e Tetrahedral OH refined with riding coordinates:
 O17(H17)
2.f Idealised Me refined as rotating group:
 C10(H10A,H10B,H10C), N1(H1A,H1B,H1C), N2(H2A,H2B,H2C)
;
_shelx_shelxl_version_number 2014/7
_olex2_submission_special_instructions 'No special instructions were received'

loop_
_space_group_symop_operation_xyz
'x, y, z'
'-x, y+1/2, -z+1/2'
'-x, -y, -z'
'x, -y-1/2, z-1/2'

loop_
_atom_site_label
_atom_site_type_symbol
_atom_site_fract_x
_atom_site_fract_y
_atom_site_fract_z
_atom_site_U_iso_or_equiv
_atom_site_adp_type
_atom_site_occupancy
_atom_site_site_symmetry_order
_atom_site_calc_flag
_atom_site_refinement_flags_posn
Bi1 Bi 0.99498(2) 0.49949(2) 0.83174(2) 0.01369(8) Uani 1 1 d .
Bi2 Bi 0.57574(2) 0.52979(2) 0.82574(2) 0.01487(8) Uani 1 1 d .
O1 O 1.0053(4) 0.7066(3) 0.8791(4) 0.0244(12) Uani 1 1 d .
O2 O 1.0193(3) 0.8824(4) 0.8202(3) 0.0210(11) Uani 1 1 d .
O3 O 0.9706(4) 0.6182(4) 0.6811(3) 0.0238(11) Uani 1 1 d .
O4 O 0.9950(4) 0.7915(4) 0.6261(4) 0.0243(12) Uani 1 1 d .
O5 O 0.9034(4) 0.5114(4) 0.9451(4) 0.0263(12) Uani 1 1 d .
O6 O 0.7538(4) 0.5178(5) 0.9365(4) 0.0355(13) Uani 1 1 d .
O7 O 0.8312(4) 0.4759(4) 0.7278(4) 0.0284(12) Uani 1 1 d .
O8 O 0.6856(4) 0.4490(5) 0.7256(4) 0.0357(13) Uani 1 1 d .
O9 O 0.4778(3) 0.4119(4) 0.6770(3) 0.0194(10) Uani 1 1 d .
O10 O 0.4571(4) 0.2307(4) 0.6151(4) 0.0222(11) Uani 1 1 d .
O11 O 0.5976(3) 0.3341(4) 0.8768(4) 0.0209(10) Uani 1 1 d .
O12 O 0.5603(3) 0.1524(4) 0.8170(4) 0.0202(10) Uani 1 1 d .
O13 O 0.4401(4) 0.4941(4) 0.8583(4) 0.0229(11) Uani 1 1 d .
O14 O 0.3818(3) 0.4729(4) 0.9834(4) 0.0198(10) Uani 1 1 d .
O15 O 0.7399(4) 0.7078(4) 0.5450(4) 0.0288(12) Uani 1 1 d .
O16 O 0.8110(4) 0.8030(5) 0.7020(4) 0.0418(15) Uani 1 1 d .
O17 O 0.5776(4) 0.6977(5) 0.5808(4) 0.0374(14) Uani 1 1 d .
H17 H 0.5780 0.7256 0.5250 0.056 Uiso 1 1 calc R
O18 O 0.6702(4) 0.7123(5) 0.7555(4) 0.0383(14) Uani 1 1 d .
OW1 O 1.1620(5) 0.5410(6) 0.8365(5) 0.0608(19) Uani 1 1 d .
HW1A H 1.2024 0.4782 0.8579 0.091 Uiso 1 1 d GR
HW1B H 1.1920 0.5987 0.8847 0.091 Uiso 1 1 d GR
OW2 O 0.7184(6) 0.2546(6) 0.5843(5) 0.083(2) Uani 1 1 d .
HW2A H 0.7152 0.2798 0.6420 0.124 Uiso 1 1 d R
HW2B H 0.6640 0.2266 0.5421 0.124 Uiso 1 1 d R
C1 C 1.0072(5) 0.7753(5) 0.8090(5) 0.0131(13) Uani 1 1 d .
C2 C 0.9890(5) 0.7242(5) 0.6953(5) 0.0163(14) Uani 1 1 d .
C3 C 0.8120(5) 0.5052(5) 0.8960(6) 0.0214(16) Uani 1 1 d .
C4 C 0.7720(5) 0.4724(5) 0.7728(6) 0.0226(16) Uani 1 1 d .
C5 C 0.4898(5) 0.3042(6) 0.6882(5) 0.0166(14) Uani 1 1 d .
C6 C 0.5528(5) 0.2589(5) 0.8029(5) 0.0160(14) Uani 1 1 d .
C7 C 0.4495(5) 0.4907(5) 0.9549(5) 0.0164(15) Uani 1 1 d .
C8 C 0.1336(6) 0.4577(6) 0.5665(6) 0.0318(18) Uani 1 1 d .
H8A H 0.0940 0.4787 0.4914 0.038 Uiso 1 1 calc R
H8B H 0.0977 0.4773 0.6091 0.038 Uiso 1 1 calc R
C9 C 0.2229(6) 0.5289(6) 0.6060(7) 0.0320(19) Uani 1 1 d .
H9 H 0.2667 0.5003 0.6781 0.038 Uiso 1 1 calc R
C10 C 0.1986(6) 0.6525(6) 0.6166(7) 0.043(2) Uani 1 1 d .
H10A H 0.1582 0.6829 0.5460 0.052 Uiso 1 1 calc GR
H10B H 0.2569 0.6975 0.6477 0.052 Uiso 1 1 calc GR
H10C H 0.1650 0.6569 0.6630 0.052 Uiso 1 1 calc GR
C11 C 0.7465(5) 0.7467(6) 0.6339(6) 0.0234(16) Uani 1 1 d .
C12 C 0.6594(5) 0.7181(6) 0.6617(6) 0.0233(16) Uani 1 1 d .
N1 N 0.1500(4) 0.3287(5) 0.5726(5) 0.0277(14) Uani 1 1 d .
H1A H 0.0934 0.2921 0.5448 0.033 Uiso 1 1 calc GR
H1B H 0.1826 0.3076 0.6418 0.033 Uiso 1 1 calc GR
H1C H 0.1838 0.3098 0.5347 0.033 Uiso 1 1 calc GR
N2 N 0.2744(5) 0.5221(5) 0.5310(5) 0.0307(15) Uani 1 1 d .
H2A H 0.2832 0.4478 0.5187 0.037 Uiso 1 1 calc GR
H2B H 0.3313 0.5575 0.5621 0.037 Uiso 1 1 calc GR
H2C H 0.2388 0.5570 0.4681 0.037 Uiso 1 1 calc GR

loop_
_atom_site_aniso_label
_atom_site_aniso_U_11
_atom_site_aniso_U_22
_atom_site_aniso_U_33
_atom_site_aniso_U_23
_atom_site_aniso_U_13
_atom_site_aniso_U_12
Bi1 0.01543(15) 0.01375(13) 0.01210(13) 0.00004(9) 0.00593(11) -0.00029(9)
Bi2 0.01242(14) 0.01797(14) 0.01330(13) 0.00007(10) 0.00441(11) -0.00074(10)
O1 0.049(4) 0.013(2) 0.018(3) 0.001(2) 0.021(3) 0.001(2)
O2 0.030(3) 0.020(2) 0.015(2) -0.0001(19) 0.011(2) 0.000(2)
O3 0.037(3) 0.019(2) 0.014(2) -0.001(2) 0.009(2) -0.003(2)
O4 0.044(4) 0.017(2) 0.020(3) 0.002(2) 0.021(3) -0.001(2)
O5 0.012(3) 0.052(3) 0.013(3) -0.004(2) 0.004(2) -0.001(2)
O6 0.017(3) 0.069(4) 0.017(3) -0.001(3) 0.004(3) 0.003(3)
O7 0.020(3) 0.047(3) 0.018(3) -0.006(2) 0.007(3) 0.002(2)
O8 0.018(3) 0.064(4) 0.022(3) -0.014(3) 0.005(3) -0.008(3)
O9 0.020(3) 0.015(2) 0.018(2) 0.0042(19) 0.003(2) 0.002(2)
O10 0.028(3) 0.020(2) 0.015(3) 0.000(2) 0.005(2) -0.001(2)
O11 0.023(3) 0.016(2) 0.015(2) 0.004(2) 0.000(2) 0.001(2)
O12 0.021(3) 0.014(2) 0.023(3) 0.001(2) 0.006(2) 0.0003(19)
O13 0.016(3) 0.031(3) 0.022(3) 0.000(2) 0.008(2) -0.004(2)
O14 0.013(3) 0.031(3) 0.014(2) 0.003(2) 0.004(2) 0.001(2)
O15 0.030(3) 0.039(3) 0.019(3) 0.000(2) 0.012(3) 0.002(2)
O16 0.025(4) 0.066(4) 0.034(3) -0.019(3) 0.012(3) -0.015(3)
O17 0.021(3) 0.070(4) 0.021(3) 0.006(3) 0.009(3) -0.011(3)
O18 0.038(4) 0.062(4) 0.022(3) 0.002(3) 0.019(3) -0.008(3)
OW1 0.036(4) 0.100(5) 0.045(4) -0.002(4) 0.015(4) 0.024(4)
OW2 0.107(7) 0.086(5) 0.036(4) -0.012(4) 0.010(5) -0.026(5)
C1 0.010(4) 0.016(3) 0.014(3) 0.002(3) 0.007(3) 0.001(3)
C2 0.020(4) 0.012(3) 0.016(4) 0.001(3) 0.007(3) 0.001(3)
C3 0.018(4) 0.024(4) 0.022(4) -0.002(3) 0.008(4) -0.002(3)
C4 0.019(4) 0.020(3) 0.025(4) 0.004(3) 0.005(4) 0.006(3)
C5 0.005(3) 0.028(4) 0.015(4) -0.002(3) 0.003(3) 0.000(3)
C6 0.005(3) 0.022(4) 0.021(4) 0.001(3) 0.006(3) 0.001(3)
C7 0.018(4) 0.017(3) 0.013(4) 0.002(3) 0.005(3) -0.002(3)
C8 0.025(5) 0.044(5) 0.029(4) -0.004(4) 0.014(4) 0.003(4)
C9 0.032(5) 0.037(4) 0.033(5) -0.004(4) 0.019(4) -0.001(4)
C10 0.039(6) 0.034(4) 0.061(6) -0.015(4) 0.025(5) 0.000(4)
C11 0.022(4) 0.018(3) 0.029(4) 0.003(3) 0.010(4) 0.000(3)
C12 0.022(4) 0.026(4) 0.022(4) 0.004(3) 0.009(4) 0.006(3)
N1 0.023(4) 0.037(4) 0.026(4) 0.003(3) 0.012(3) -0.005(3)
N2 0.026(4) 0.033(3) 0.033(4) 0.001(3) 0.012(3) -0.006(3)

loop_
_atom_type_symbol
_atom_type_description
_atom_type_scat_dispersion_real
_atom_type_scat_dispersion_imag
_atom_type_scat_source
C C 0.0033 0.0016 'International Tables Vol C Tables 4.2.6.8 and 6.1.1.4'
H H 0.0000 0.0000 'International Tables Vol C Tables 4.2.6.8 and 6.1.1.4'
Bi Bi -4.1077 10.2566 'International Tables Vol C Tables 4.2.6.8 and 6.1.1.4'
N N 0.0061 0.0033 'International Tables Vol C Tables 4.2.6.8 and 6.1.1.4'
O O 0.0106 0.0060 'International Tables Vol C Tables 4.2.6.8 and 6.1.1.4'

loop_
_geom_angle_atom_site_label_1
_geom_angle_atom_site_label_2
_geom_angle_atom_site_label_3
_geom_angle
_geom_angle_site_symmetry_1
_geom_angle_site_symmetry_3
O1 Bi1 O5 79.22(14) . 3_767
O1 Bi1 O5 77.07(14) . .
O1 Bi1 OW1 81.79(19) . .
O2 Bi1 O1 138.09(13) 2_746 .
O2 Bi1 O4 67.94(14) 2_746 2_746
O2 Bi1 O5 133.75(16) 2_746 .
O2 Bi1 O5 136.27(15) 2_746 3_767
O2 Bi1 OW1 82.05(18) 2_746 .
O3 Bi1 O1 68.39(14) . .
O3 Bi1 O2 69.97(15) . 2_746
O3 Bi1 O4 137.88(14) . 2_746
O3 Bi1 O5 141.94(15) . 3_767
O3 Bi1 O5 125.37(16) . .
O3 Bi1 OW1 73.25(19) . .
O4 Bi1 O1 153.65(15) 2_746 .
O4 Bi1 O5 84.61(14) 2_746 .
O4 Bi1 O5 75.47(15) 2_746 3_767
O4 Bi1 OW1 102.15(19) 2_746 .
O5 Bi1 O5 62.02(19) . 3_767
O5 Bi1 OW1 141.80(19) . .
O7 Bi1 O1 102.00(17) . .
O7 Bi1 O2 73.89(16) . 2_746
O7 Bi1 O3 78.46(17) . .
O7 Bi1 O4 88.53(17) . 2_746
O7 Bi1 O5 129.16(14) . 3_767
O7 Bi1 O5 68.73(16) . .
O7 Bi1 OW1 147.75(18) . .
OW1 Bi1 O5 83.09(17) . 3_767
O6 Bi2 O8 62.52(16) . .
O6 Bi2 O10 99.63(16) . 2_656
O6 Bi2 O12 144.28(15) . 2_656
O9 Bi2 O6 128.42(15) . .
O9 Bi2 O8 71.57(15) . .
O9 Bi2 O10 130.13(15) . 2_656
O9 Bi2 O12 69.59(14) . 2_656
O9 Bi2 O14 134.64(14) . 3_667
O10 Bi2 O8 134.81(15) 2_656 .
O10 Bi2 O12 62.66(14) 2_656 2_656
O11 Bi2 O6 77.50(17) . .
O11 Bi2 O8 77.04(16) . .
O11 Bi2 O9 70.26(15) . .
O11 Bi2 O10 143.03(14) . 2_656
O11 Bi2 O12 135.82(15) . 2_656
O11 Bi2 O14 74.14(15) . 3_667
O12 Bi2 O8 106.55(15) 2_656 .
O13 Bi2 O6 135.05(16) . .
O13 Bi2 O8 144.62(16) . .
O13 Bi2 O9 76.24(15) . .
O13 Bi2 O10 78.20(15) . 2_656
O13 Bi2 O11 78.65(15) . .
O13 Bi2 O12 74.65(15) . 2_656
O13 Bi2 O14 69.90(17) . 3_667
O14 Bi2 O6 67.18(16) 3_667 .
O14 Bi2 O8 125.98(16) 3_667 .
O14 Bi2 O10 71.00(14) 3_667 2_656
O14 Bi2 O12 125.94(14) 3_667 2_656
C1 O1 Bi1 116.0(4) . .
C1 O2 Bi1 119.8(4) . 2_756
C2 O3 Bi1 119.4(4) . .
C2 O4 Bi1 116.7(4) . 2_756
Bi1 O5 Bi1 117.98(19) . 3_767
C3 O5 Bi1 124.3(4) . 3_767
C3 O5 Bi1 116.9(4) . .
C3 O6 Bi2 123.0(5) . .
C4 O7 Bi1 120.7(5) . .
C4 O8 Bi2 114.5(4) . .
C5 O9 Bi2 117.0(4) . .
C5 O10 Bi2 115.7(4) . 2_646
C6 O11 Bi2 117.1(4) . .
C6 O12 Bi2 115.5(4) . 2_646
C7 O13 Bi2 118.5(4) . .
C7 O14 Bi2 116.3(4) . 3_667
C12 O17 H17 109.5 . .
Bi1 OW1 HW1A 113.1 . .
Bi1 OW1 HW1B 110.6 . .
HW1A OW1 HW1B 106.1 . .
HW2A OW2 HW2B 109.5 . .
O1 C1 O2 125.8(5) . .
O1 C1 C2 117.4(5) . .
O2 C1 C2 116.7(5) . .
O3 C2 C1 117.1(5) . .
O4 C2 O3 125.0(6) . .
O4 C2 C1 117.9(5) . .
O5 C3 C4 115.4(6) . .
O6 C3 O5 126.7(7) . .
O6 C3 C4 117.9(7) . .
O7 C4 C3 117.1(6) . .
O8 C4 O7 125.0(7) . .
O8 C4 C3 117.8(6) . .
O9 C5 C6 117.1(6) . .
O10 C5 O9 126.1(6) . .
O10 C5 C6 116.7(6) . .
O11 C6 C5 117.7(5) . .
O12 C6 O11 124.2(6) . .
O12 C6 C5 118.0(6) . .
O13 C7 O14 124.7(6) . .
O13 C7 C7 117.8(7) . 3_667
O14 C7 C7 117.4(6) . 3_667
H8A C8 H8B 107.6 . .
C9 C8 H8A 108.6 . .
C9 C8 H8B 108.6 . .
C9 C8 N1 114.7(6) . .
N1 C8 H8A 108.6 . .
N1 C8 H8B 108.6 . .
C8 C9 H9 108.5 . .
C8 C9 C10 109.4(7) . .
C8 C9 N2 112.5(6) . .
C10 C9 H9 108.5 . .
C10 C9 N2 109.3(6) . .
N2 C9 H9 108.5 . .
C9 C10 H10A 109.5 . .
C9 C10 H10B 109.5 . .
C9 C10 H10C 109.5 . .
H10A C10 H10B 109.5 . .
H10A C10 H10C 109.5 . .
H10B C10 H10C 109.5 . .
O15 C11 C12 114.9(7) . .
O16 C11 O15 129.5(7) . .
O16 C11 C12 115.6(6) . .
O17 C12 C11 116.9(6) . .
O18 C12 O17 122.7(7) . .
O18 C12 C11 120.4(7) . .
C8 N1 H1A 109.5 . .
C8 N1 H1B 109.5 . .
C8 N1 H1C 109.5 . .
H1A N1 H1B 109.5 . .
H1A N1 H1C 109.5 . .
H1B N1 H1C 109.5 . .
C9 N2 H2A 109.5 . .
C9 N2 H2B 109.5 . .
C9 N2 H2C 109.5 . .
H2A N2 H2B 109.5 . .
H2A N2 H2C 109.5 . .
H2B N2 H2C 109.5 . .

loop_
_geom_bond_atom_site_label_1
_geom_bond_atom_site_label_2
_geom_bond_distance
_geom_bond_site_symmetry_2
Bi1 O1 2.450(4) .
Bi1 O2 2.385(4) 2_746
Bi1 O3 2.345(4) .
Bi1 O4 2.445(4) 2_746
Bi1 O5 2.464(4) .
Bi1 O5 2.758(5) 3_767
Bi1 O7 2.315(5) .
Bi1 OW1 2.564(6) .
Bi2 O6 2.499(5) .
Bi2 O8 2.714(5) .
Bi2 O9 2.366(4) .
Bi2 O10 2.557(4) 2_656
Bi2 O11 2.333(4) .
Bi2 O12 2.583(5) 2_656
Bi2 O13 2.319(4) .
Bi2 O14 2.381(4) 3_667
O1 C1 1.241(7) .
O2 Bi1 2.385(4) 2_756
O2 C1 1.244(7) .
O3 C2 1.246(7) .
O4 Bi1 2.445(4) 2_756
O4 C2 1.245(7) .
O5 Bi1 2.758(5) 3_767
O5 C3 1.271(9) .
O6 C3 1.229(8) .
O7 C4 1.281(8) .
O8 C4 1.230(9) .
O9 C5 1.251(7) .
O10 Bi2 2.557(4) 2_646
O10 C5 1.235(7) .
O11 C6 1.281(8) .
O12 Bi2 2.583(5) 2_646
O12 C6 1.235(7) .
O13 C7 1.252(7) .
O14 Bi2 2.381(4) 3_667
O14 C7 1.257(7) .
O15 C11 1.244(8) .
O16 C11 1.215(8) .
O17 H17 0.8200 .
O17 C12 1.292(9) .
O18 C12 1.208(8) .
OW1 HW1A 0.9134 .
OW1 HW1B 0.9078 .
OW2 HW2A 0.8501 .
OW2 HW2B 0.8500 .
C1 C2 1.556(8) .
C3 C4 1.560(10) .
C5 C6 1.535(9) .
C7 C7 1.529(13) 3_667
C8 H8A 0.9700 .
C8 H8B 0.9700 .
C8 C9 1.482(11) .
C8 N1 1.499(9) .
C9 H9 0.9800 .
C9 C10 1.489(9) .
C9 N2 1.518(8) .
C10 H10A 0.9600 .
C10 H10B 0.9600 .
C10 H10C 0.9600 .
C11 C12 1.557(9) .
N1 H1A 0.8900 .
N1 H1B 0.8900 .
N1 H1C 0.8900 .
N2 H2A 0.8900 .
N2 H2B 0.8900 .
N2 H2C 0.8900 .

loop_
_geom_hbond_atom_site_label_D
_geom_hbond_atom_site_label_H
_geom_hbond_atom_site_label_A
_geom_hbond_distance_DH
_geom_hbond_distance_HA
_geom_hbond_distance_DA
_geom_hbond_angle_DHA
_geom_hbond_site_symmetry_A
N1 H1B O16 0.89 2.07 2.862(8) 147.8 2_646
N1 H1C O15 0.89 1.89 2.776(7) 171.9 3_666
N2 H2A O15 0.89 1.95 2.807(7) 161.2 3_666
